data_7043769
loop_
_publ_author_name
'Werner, Daniel'
'Deacon, Glen B.'
'Junk, Peter C.'
'Anwander, Reiner'

_publ_section_title
;
 Pyrazolates advance cerium chemistry: a Ce(III)/Ce(IV) redox equilibrium
 with benzoquinone.
;
_journal_name_full 'Dalton transactions (Cambridge, England : 2003)'
_journal_paper_doi 10.1039/c7dt00635g
_journal_year 2017
_chemical_formula_moiety 'C40 H56 Ce2 N16, 0.5(C7 H8)'
_chemical_formula_sum 'C43.5 H60 Ce2 N16'
_chemical_formula_weight 1087.31
_space_group_crystal_system triclinic
_space_group_IT_number 2
_space_group_name_Hall '-P 1'
_space_group_name_H-M_alt 'P -1'
_symmetry_space_group_name_Hall '-P 1'
_symmetry_space_group_name_H-M 'P -1'
_atom_sites_solution_hydrogens mixed
_atom_sites_solution_primary iterative
_atom_sites_solution_secondary difmap
_audit_creation_date 2017-03-27
_audit_creation_method
;
Olex2 1.2-beta
(compiled 2017.03.14 svn.r3398 for OlexSys, GUI svn.r5328)
;
_audit_update_record
;
2017-03-28 deposited with the CCDC.
2017-03-30 downloaded from the CCDC.
;
_cell_angle_alpha 91.7846(17)
_cell_angle_beta 96.5974(17)
_cell_angle_gamma 114.0986(16)
_cell_formula_units_Z 2
_cell_length_a 11.6469(15)
_cell_length_b 11.8705(15)
_cell_length_c 19.205(2)
_cell_measurement_reflns_used 9971
_cell_measurement_temperature 100.15
_cell_measurement_theta_max 28.247
_cell_measurement_theta_min 2.248
_cell_volume 2398.8(5)
_computing_cell_refinement 'SAINT v8.34A (Bruker, 2013)'
_computing_data_reduction 'SAINT v8.34A (Bruker, 2013)'
_computing_molecular_graphics 'Olex2 (Dolomanov et al., 2009)'
_computing_publication_material 'Olex2 (Dolomanov et al., 2009)'
_computing_structure_refinement 'ShelXL (Sheldrick, 2015)'
_computing_structure_solution
;
Superflip (Palatinus & Chapuis, 2007;Palatinus & van der Lee, 2008;
Palatinus et al., 2012)
;
_diffrn_ambient_temperature 100.15
_diffrn_measured_fraction_theta_full 0.998
_diffrn_measured_fraction_theta_max 0.998
_diffrn_measurement_device_type 'Bruker APEX-II CCD'
_diffrn_measurement_method '\f and \w scans'
_diffrn_radiation_monochromator graphite
_diffrn_radiation_type MoK\a
_diffrn_radiation_wavelength 0.71073
_diffrn_reflns_av_R_equivalents 0.0560
_diffrn_reflns_av_unetI/netI 0.0519
_diffrn_reflns_Laue_measured_fraction_full 1.000
_diffrn_reflns_Laue_measured_fraction_max 0.998
_diffrn_reflns_limit_h_max 15
_diffrn_reflns_limit_h_min -15
_diffrn_reflns_limit_k_max 15
_diffrn_reflns_limit_k_min -15
_diffrn_reflns_limit_l_max 25
_diffrn_reflns_limit_l_min -25
_diffrn_reflns_number 46655
_diffrn_reflns_point_group_measured_fraction_full 1.000
_diffrn_reflns_point_group_measured_fraction_max 0.998
_diffrn_reflns_theta_full 28.40
_diffrn_reflns_theta_max 28.40
_diffrn_reflns_theta_min 1.071
_exptl_absorpt_coefficient_mu 1.922
_exptl_absorpt_correction_T_max 1.0000
_exptl_absorpt_correction_T_min 0.8289
_exptl_absorpt_correction_type multi-scan
_exptl_absorpt_process_details
; SADABS-2012/1 (Bruker,2012) was used for absorption correction. 
 wR2(int) was 0.0935 before and 0.0571 after correction. The Ratio 
 of minimum to maximum transmission is 0.8289. The \l/2 correction 
 factor is 0.0000.
;
_exptl_crystal_colour 'clear red'
_exptl_crystal_colour_lustre clear
_exptl_crystal_colour_primary red
_exptl_crystal_density_diffrn 1.505
_exptl_crystal_description block
_exptl_crystal_F_000 1098
_exptl_crystal_size_max 0.309
_exptl_crystal_size_mid 0.121
_exptl_crystal_size_min 0.084
_refine_diff_density_max 0.781
_refine_diff_density_min -0.722
_refine_diff_density_rms 0.120
_refine_ls_extinction_method none
_refine_ls_goodness_of_fit_ref 1.013
_refine_ls_hydrogen_treatment constr
_refine_ls_matrix_type full
_refine_ls_number_parameters 602
_refine_ls_number_reflns 12016
_refine_ls_number_restraints 60
_refine_ls_restrained_S_all 1.012
_refine_ls_R_factor_all 0.0455
_refine_ls_R_factor_gt 0.0308
_refine_ls_shift/su_max 0.009
_refine_ls_shift/su_mean 0.000
_refine_ls_structure_factor_coef Fsqd
_refine_ls_weighting_details 'w=1/[\s^2^(Fo^2^)+(0.0210P)^2^+1.6190P] where P=(Fo^2^+2Fc^2^)/3'
_refine_ls_weighting_scheme calc
_refine_ls_wR_factor_gt 0.0616
_refine_ls_wR_factor_ref 0.0675
_reflns_Friedel_coverage 0.000
_reflns_number_gt 9521
_reflns_number_total 12016
_reflns_threshold_expression 'I > 2\s(I)'
_cod_data_source_file c7dt00635g2.cif
_cod_data_source_block 2
_cod_original_formula_sum 'C43.50 H60 Ce2 N16'
_cod_database_code 7043769
_shelx_shelxl_version_number 2014/7
_shelx_space_group_comment
;
The symmetry employed for this shelxl refinement is uniquely defined
by the following loop, which should always be used as a source of
symmetry information in preference to the above space-group names.
They are only intended as comments.
;
_olex2_refinement_description
;
1. Fixed Uiso
 At 1.2 times of:
  All C(H) groups
 At 1.5 times of:
  All C(H,H,H) groups
2. Restrained distances
 C2S-C1S \\sim C3S-C2S \\sim C4S-C3S \\sim C5S-C4S \\sim C6S-C5S \\sim C6S-C1S
 with sigma of 0.02
3. Rigid body (RIGU) restrains
 C7S, C1S, C2S, C3S, C4S, C5S, C6S
 with sigma for 1-2 distances of 0.004 and sigma for 1-3 distances of 0.004
4. Others
 Fixed Sof: C2S(0.5) H2S(0.5) C4S(0.5) H4S(0.5) C1S(0.5) C6S(0.5) H6S(0.5)
 C5S(0.5) H5S(0.5) C3S(0.5) H3S(0.5) C7S(0.5) H7SA(0.5) H7SB(0.5) H7SC(0.5)
5.a Riding coordinates:
 C7S(H7SA,H7SB,H7SC)
5.b Aromatic/amide H refined with riding coordinates:
 C28(H28), C38(H38), C18(H18), C13(H13), C23(H23), C33(H33), C3(H3), C8(H8),
 C2S(H2S), C4S(H4S), C6S(H6S), C5S(H5S), C3S(H3S)
5.c Idealised Me refined as rotating group:
 C11(H11A,H11B,H11C), C35(H35A,H35B,H35C), C21(H21A,H21B,H21C), C25(H25A,H25B,
 H25C), C10(H10A,H10B,H10C), C5(H5A,H5B,H5C), C6(H6A,H6B,H6C), C1(H1A,H1B,H1C),
 C16(H16A,H16B,H16C), C31(H31A,H31B,H31C), C20(H20A,H20B,H20C), C15(H15A,H15B,
 H15C), C30(H30A,H30B,H30C), C26(H26A,H26B,H26C), C40(H40A,H40B,H40C), C36(H36A,
 H36B,H36C)
;
_olex2_submission_special_instructions 'No special instructions were received'

loop_
_space_group_symop_operation_xyz
'x, y, z'
'-x, -y, -z'

loop_
_atom_site_label
_atom_site_type_symbol
_atom_site_fract_x
_atom_site_fract_y
_atom_site_fract_z
_atom_site_U_iso_or_equiv
_atom_site_adp_type
_atom_site_occupancy
_atom_site_site_symmetry_order
_atom_site_calc_flag
_atom_site_refinement_flags_posn
_atom_site_refinement_flags_adp
_atom_site_refinement_flags_occupancy
_atom_site_disorder_assembly
_atom_site_disorder_group
Ce1 Ce 0.25198(2) 0.08864(2) 0.18059(2) 0.01002(4) Uani 1 1 d . . . . .
Ce2 Ce 0.57115(2) 0.33266(2) 0.28296(2) 0.01016(4) Uani 1 1 d . . . . .
N5 N 0.0544(2) -0.0341(2) 0.21080(13) 0.0158(5) Uani 1 1 d . . . . .
N3 N 0.1974(2) 0.1021(2) 0.06084(12) 0.0138(5) Uani 1 1 d . . . . .
N6 N 0.0637(2) 0.0844(2) 0.21812(13) 0.0146(5) Uani 1 1 d . . . . .
N13 N 0.5922(2) 0.5339(2) 0.31903(13) 0.0145(5) Uani 1 1 d . . . . .
N7 N 0.5056(2) 0.1536(2) 0.19481(12) 0.0126(5) Uani 1 1 d . . . . .
N15 N 0.7904(2) 0.4129(2) 0.30101(13) 0.0160(5) Uani 1 1 d . . . . .
N12 N 0.6088(2) 0.3093(2) 0.40340(13) 0.0142(5) Uani 1 1 d . . . . .
N16 N 0.7585(2) 0.4006(2) 0.22918(13) 0.0150(5) Uani 1 1 d . . . . .
N1 N 0.2774(2) -0.0918(2) 0.21540(12) 0.0127(5) Uani 1 1 d . . . . .
N14 N 0.5651(2) 0.5194(2) 0.24705(13) 0.0147(5) Uani 1 1 d . . . . .
N4 N 0.2030(2) 0.2086(2) 0.09461(13) 0.0146(5) Uani 1 1 d . . . . .
N9 N 0.3365(2) 0.1756(2) 0.30390(12) 0.0119(5) Uani 1 1 d . . . . .
N2 N 0.2469(2) -0.1058(2) 0.14383(13) 0.0142(5) Uani 1 1 d . . . . .
N11 N 0.6019(2) 0.2029(2) 0.36982(13) 0.0138(5) Uani 1 1 d . . . . .
C11 C -0.0890(3) -0.2472(3) 0.2300(2) 0.0349(9) Uani 1 1 d . . . . .
H11A H -0.0218 -0.2649 0.2124 0.052 Uiso 1 1 calc GR . . . .
H11B H -0.1694 -0.2926 0.1990 0.052 Uiso 1 1 calc GR . . . .
H11C H -0.0981 -0.2733 0.2777 0.052 Uiso 1 1 calc GR . . . .
N8 N 0.4837(2) 0.2429(2) 0.15708(12) 0.0140(5) Uani 1 1 d . . . . .
N10 N 0.3294(2) 0.2749(2) 0.26940(12) 0.0112(5) Uani 1 1 d . . . . .
C35 C 0.5357(4) 0.6387(3) 0.14833(18) 0.0300(8) Uani 1 1 d . . . . .
H35A H 0.6149 0.6935 0.1321 0.045 Uiso 1 1 calc GR . . . .
H35B H 0.4735 0.6748 0.1411 0.045 Uiso 1 1 calc GR . . . .
H35C H 0.5020 0.5575 0.1216 0.045 Uiso 1 1 calc GR . . . .
C21 C 0.2990(3) 0.0862(3) 0.41774(16) 0.0223(7) Uani 1 1 d . . . . .
H21A H 0.2512 0.0025 0.3945 0.033 Uiso 1 1 calc GR . . . .
H21B H 0.2593 0.0965 0.4584 0.033 Uiso 1 1 calc GR . . . .
H21C H 0.3867 0.0988 0.4335 0.033 Uiso 1 1 calc GR . . . .
C25 C 0.2672(3) 0.4468(3) 0.28973(16) 0.0181(6) Uani 1 1 d . . . . .
H25A H 0.3490 0.5194 0.2965 0.027 Uiso 1 1 calc GR . . . .
H25B H 0.2089 0.4614 0.3180 0.027 Uiso 1 1 calc GR . . . .
H25C H 0.2311 0.4325 0.2399 0.027 Uiso 1 1 calc GR . . . .
C39 C 0.8658(3) 0.4514(3) 0.20059(17) 0.0184(6) Uani 1 1 d . . . . .
C10 C 0.1661(4) 0.3937(3) 0.06673(18) 0.0303(8) Uani 1 1 d . . . . .
H10A H 0.1062 0.3813 0.1007 0.045 Uiso 1 1 calc GR . . . .
H10B H 0.1386 0.4260 0.0247 0.045 Uiso 1 1 calc GR . . . .
H10C H 0.2510 0.4530 0.0880 0.045 Uiso 1 1 calc GR . . . .
C22 C 0.2985(3) 0.1787(3) 0.36738(15) 0.0135(6) Uani 1 1 d . . . . .
C29 C 0.6500(3) 0.3126(3) 0.47186(16) 0.0182(6) Uani 1 1 d . . . . .
C5 C 0.1885(3) -0.2672(3) 0.04495(16) 0.0241(7) Uani 1 1 d . . . . .
H5A H 0.1459 -0.2201 0.0211 0.036 Uiso 1 1 calc GR . . . .
H5B H 0.1307 -0.3553 0.0401 0.036 Uiso 1 1 calc GR . . . .
H5C H 0.2646 -0.2558 0.0236 0.036 Uiso 1 1 calc GR . . . .
C28 C 0.6685(3) 0.2058(3) 0.48287(16) 0.0220(7) Uani 1 1 d . . . . .
H28 H 0.6961 0.1826 0.5264 0.026 Uiso 1 1 calc R . . . .
C6 C 0.1469(3) -0.0023(3) -0.05939(16) 0.0219(7) Uani 1 1 d . . . . .
H6A H 0.2179 -0.0258 -0.0480 0.033 Uiso 1 1 calc GR . . . .
H6B H 0.1469 0.0245 -0.1071 0.033 Uiso 1 1 calc GR . . . .
H6C H 0.0667 -0.0736 -0.0566 0.033 Uiso 1 1 calc GR . . . .
C1 C 0.3008(3) -0.2129(3) 0.31354(16) 0.0221(7) Uani 1 1 d . . . . .
H1A H 0.3478 -0.1310 0.3391 0.033 Uiso 1 1 calc GR . . . .
H1B H 0.3513 -0.2617 0.3200 0.033 Uiso 1 1 calc GR . . . .
H1C H 0.2201 -0.2555 0.3317 0.033 Uiso 1 1 calc GR . . . .
C19 C 0.5106(3) 0.2314(3) 0.09166(15) 0.0157(6) Uani 1 1 d . . . . .
C16 C 0.5747(3) -0.0149(3) 0.17588(19) 0.0255(8) Uani 1 1 d . . . . .
H16A H 0.6180 0.0064 0.2244 0.038 Uiso 1 1 calc GR . . . .
H16B H 0.6299 -0.0299 0.1455 0.038 Uiso 1 1 calc GR . . . .
H16C H 0.4956 -0.0897 0.1739 0.038 Uiso 1 1 calc GR . . . .
C32 C 0.6051(3) 0.6473(3) 0.34095(17) 0.0178(6) Uani 1 1 d . . . . .
C14 C -0.0407(3) 0.0812(3) 0.24302(16) 0.0156(6) Uani 1 1 d . . . . .
C31 C 0.6387(3) 0.6932(3) 0.41727(18) 0.0290(8) Uani 1 1 d . . . . .
H31A H 0.6360 0.6252 0.4456 0.043 Uiso 1 1 calc GR . . . .
H31B H 0.5777 0.7244 0.4307 0.043 Uiso 1 1 calc GR . . . .
H31C H 0.7244 0.7601 0.4254 0.043 Uiso 1 1 calc GR . . . .
C12 C -0.0553(3) -0.1118(3) 0.23110(17) 0.0192(7) Uani 1 1 d . . . . .
C7 C 0.1610(3) 0.1016(3) -0.00811(15) 0.0164(6) Uani 1 1 d . . . . .
C2 C 0.2754(3) -0.1987(3) 0.23720(16) 0.0142(6) Uani 1 1 d . . . . .
C20 C 0.4977(3) 0.3145(3) 0.03741(17) 0.0273(8) Uani 1 1 d . . . . .
H20A H 0.4100 0.3066 0.0302 0.041 Uiso 1 1 calc GR . . . .
H20B H 0.5195 0.2910 -0.0070 0.041 Uiso 1 1 calc GR . . . .
H20C H 0.5553 0.4005 0.0534 0.041 Uiso 1 1 calc GR . . . .
C24 C 0.2865(3) 0.3361(3) 0.31221(15) 0.0128(6) Uani 1 1 d . . . . .
C38 C 0.9681(3) 0.4965(3) 0.25412(17) 0.0186(7) Uani 1 1 d . . . . .
H38 H 1.0555 0.5374 0.2490 0.022 Uiso 1 1 calc R . . . .
C27 C 0.6385(3) 0.1395(3) 0.41734(16) 0.0187(7) Uani 1 1 d . . . . .
C15 C -0.0621(3) 0.1944(3) 0.2550(2) 0.0325(9) Uani 1 1 d . . . . .
H15A H 0.0007 0.2486 0.2937 0.049 Uiso 1 1 calc GR . . . .
H15B H -0.1477 0.1716 0.2672 0.049 Uiso 1 1 calc GR . . . .
H15C H -0.0534 0.2381 0.2122 0.049 Uiso 1 1 calc GR . . . .
C18 C 0.5490(3) 0.1360(3) 0.08625(16) 0.0193(7) Uani 1 1 d . . . . .
H18 H 0.5731 0.1080 0.0458 0.023 Uiso 1 1 calc R . . . .
C13 C -0.1180(3) -0.0419(3) 0.25208(16) 0.0175(6) Uani 1 1 d . . . . .
H13 H -0.1976 -0.0718 0.2692 0.021 Uiso 1 1 calc R . . . .
C23 C 0.2667(3) 0.2787(3) 0.37443(16) 0.0169(6) Uani 1 1 d . . . . .
H23 H 0.2373 0.3030 0.4139 0.020 Uiso 1 1 calc R . . . .
C4 C 0.2257(3) -0.2222(3) 0.12116(16) 0.0162(6) Uani 1 1 d . . . . .
C9 C 0.1702(3) 0.2726(3) 0.04649(17) 0.0194(7) Uani 1 1 d . . . . .
C17 C 0.5452(3) 0.0894(3) 0.15140(16) 0.0165(6) Uani 1 1 d . . . . .
C34 C 0.5609(3) 0.6241(3) 0.22487(17) 0.0176(6) Uani 1 1 d . . . . .
C33 C 0.5847(3) 0.7066(3) 0.28303(17) 0.0196(7) Uani 1 1 d . . . . .
H33 H 0.5867 0.7874 0.2831 0.024 Uiso 1 1 calc R . . . .
C3 C 0.2445(3) -0.2830(3) 0.17865(16) 0.0176(6) Uani 1 1 d . . . . .
H3 H 0.2377 -0.3655 0.1783 0.021 Uiso 1 1 calc R . . . .
C30 C 0.6730(3) 0.4206(3) 0.52178(17) 0.0271(8) Uani 1 1 d . . . . .
H30A H 0.7539 0.4888 0.5162 0.041 Uiso 1 1 calc GR . . . .
H30B H 0.6763 0.3967 0.5701 0.041 Uiso 1 1 calc GR . . . .
H30C H 0.6039 0.4473 0.5118 0.041 Uiso 1 1 calc GR . . . .
C26 C 0.6388(3) 0.0168(3) 0.39710(19) 0.0296(8) Uani 1 1 d . . . . .
H26A H 0.6077 -0.0060 0.3468 0.044 Uiso 1 1 calc GR . . . .
H26B H 0.5835 -0.0464 0.4244 0.044 Uiso 1 1 calc GR . . . .
H26C H 0.7256 0.0224 0.4068 0.044 Uiso 1 1 calc GR . . . .
C37 C 0.9174(3) 0.4701(3) 0.31640(17) 0.0192(7) Uani 1 1 d . . . . .
C8 C 0.1419(3) 0.2076(3) -0.01945(16) 0.0199(7) Uani 1 1 d . . . . .
H8 H 0.1151 0.2311 -0.0631 0.024 Uiso 1 1 calc R . . . .
C40 C 0.8641(3) 0.4557(4) 0.12346(18) 0.0339(9) Uani 1 1 d . . . . .
H40A H 0.8585 0.3769 0.1027 0.051 Uiso 1 1 calc GR . . . .
H40B H 0.9422 0.5233 0.1135 0.051 Uiso 1 1 calc GR . . . .
H40C H 0.7904 0.4698 0.1031 0.051 Uiso 1 1 calc GR . . . .
C36 C 0.9787(3) 0.4930(4) 0.39083(18) 0.0368(10) Uani 1 1 d . . . . .
H36A H 0.9137 0.4753 0.4221 0.055 Uiso 1 1 calc GR . . . .
H36B H 1.0398 0.5798 0.4001 0.055 Uiso 1 1 calc GR . . . .
H36C H 1.0230 0.4390 0.3993 0.055 Uiso 1 1 calc GR . . . .
C2S C -0.0154(15) 0.0173(10) 0.4373(6) 0.037(3) Uani 0.5 1 d D U P A -1
H2S H -0.0268 0.0564 0.3963 0.045 Uiso 0.5 1 calc R . P A -1
C4S C 0.0080(15) -0.1538(11) 0.4894(6) 0.055(3) Uani 0.5 1 d D U P A -1
H4S H 0.0128 -0.2316 0.4854 0.066 Uiso 0.5 1 calc R . P A -1
C1S C 0.0025(7) 0.0783(9) 0.5030(4) 0.0420(19) Uani 0.5 1 d D U P A -1
C6S C 0.0277(15) 0.0255(12) 0.5624(7) 0.043(3) Uani 0.5 1 d D U P A -1
H6S H 0.0458 0.0685 0.6076 0.051 Uiso 0.5 1 calc R . P A -1
C5S C 0.0260(8) -0.0911(9) 0.5547(5) 0.050(2) Uani 0.5 1 d D U P A -1
H5S H 0.0376 -0.1300 0.5958 0.060 Uiso 0.5 1 calc R . P A -1
C3S C -0.0171(9) -0.1002(9) 0.4306(5) 0.051(2) Uani 0.5 1 d D U P A -1
H3S H -0.0356 -0.1434 0.3854 0.061 Uiso 0.5 1 calc R . P A -1
C7S C 0.0017(14) 0.2019(12) 0.5093(7) 0.055(3) Uani 0.5 1 d . U P A -1
H7SA H 0.0858 0.2673 0.5063 0.082 Uiso 0.5 1 d R . P A -1
H7SB H -0.0240 0.2130 0.5549 0.082 Uiso 0.5 1 d R . P A -1
H7SC H -0.0600 0.2063 0.4715 0.082 Uiso 0.5 1 d R . P A -1

loop_
_atom_site_aniso_label
_atom_site_aniso_U_11
_atom_site_aniso_U_22
_atom_site_aniso_U_33
_atom_site_aniso_U_23
_atom_site_aniso_U_13
_atom_site_aniso_U_12
Ce1 0.01061(8) 0.00917(8) 0.00864(9) -0.00002(6) -0.00051(6) 0.00300(6)
Ce2 0.00948(8) 0.01055(8) 0.00898(9) 0.00048(6) -0.00040(6) 0.00314(6)
N5 0.0199(13) 0.0134(12) 0.0153(13) 0.0014(10) 0.0026(11) 0.0081(11)
N3 0.0150(12) 0.0115(12) 0.0119(13) -0.0008(10) -0.0013(10) 0.0032(10)
N6 0.0161(12) 0.0126(12) 0.0138(13) 0.0010(10) -0.0002(10) 0.0053(10)
N13 0.0134(12) 0.0131(12) 0.0144(13) 0.0004(10) 0.0008(10) 0.0033(10)
N7 0.0124(12) 0.0108(11) 0.0127(13) 0.0003(9) 0.0017(10) 0.0030(10)
N15 0.0107(12) 0.0218(13) 0.0156(13) 0.0040(10) 0.0012(10) 0.0069(10)
N12 0.0136(12) 0.0155(12) 0.0123(13) -0.0004(10) 0.0006(10) 0.0051(10)
N16 0.0135(12) 0.0186(13) 0.0122(13) 0.0009(10) 0.0009(10) 0.0063(10)
N1 0.0133(12) 0.0122(12) 0.0111(12) 0.0001(9) 0.0012(10) 0.0039(10)
N14 0.0137(12) 0.0139(12) 0.0154(13) 0.0018(10) 0.0022(10) 0.0045(10)
N4 0.0164(13) 0.0146(12) 0.0121(13) 0.0005(10) 0.0000(10) 0.0062(10)
N9 0.0140(12) 0.0128(12) 0.0092(12) 0.0008(9) 0.0014(10) 0.0060(10)
N2 0.0142(12) 0.0151(12) 0.0126(13) 0.0008(10) 0.0036(10) 0.0051(10)
N11 0.0128(12) 0.0145(12) 0.0132(13) 0.0008(10) 0.0005(10) 0.0050(10)
C11 0.0277(19) 0.0183(17) 0.064(3) 0.0160(17) 0.0186(19) 0.0108(15)
N8 0.0137(12) 0.0163(12) 0.0106(12) 0.0028(10) 0.0007(10) 0.0049(10)
N10 0.0127(12) 0.0099(11) 0.0097(12) -0.0008(9) 0.0007(10) 0.0037(9)
C35 0.040(2) 0.0269(18) 0.027(2) 0.0119(15) 0.0083(17) 0.0170(17)
C21 0.0279(18) 0.0264(17) 0.0173(17) 0.0099(13) 0.0099(14) 0.0138(15)
C25 0.0186(15) 0.0143(14) 0.0219(17) -0.0014(12) 0.0032(13) 0.0075(12)
C39 0.0190(16) 0.0147(15) 0.0222(17) 0.0016(12) 0.0070(13) 0.0065(13)
C10 0.046(2) 0.0219(17) 0.0251(19) 0.0028(14) -0.0020(17) 0.0184(17)
C22 0.0118(14) 0.0150(14) 0.0117(15) -0.0001(11) 0.0022(11) 0.0035(11)
C29 0.0165(15) 0.0234(16) 0.0114(15) 0.0012(12) -0.0010(12) 0.0056(13)
C5 0.037(2) 0.0164(15) 0.0171(17) -0.0022(13) 0.0067(15) 0.0095(15)
C28 0.0224(17) 0.0272(17) 0.0136(16) 0.0051(13) -0.0036(13) 0.0088(14)
C6 0.0232(17) 0.0270(17) 0.0145(16) -0.0010(13) -0.0010(13) 0.0107(14)
C1 0.0274(18) 0.0205(16) 0.0189(17) 0.0054(13) 0.0026(14) 0.0104(14)
C19 0.0102(14) 0.0213(15) 0.0110(15) 0.0005(12) 0.0013(11) 0.0021(12)
C16 0.0261(18) 0.0190(16) 0.036(2) 0.0051(14) 0.0139(16) 0.0112(14)
C32 0.0137(15) 0.0122(14) 0.0247(18) -0.0023(12) 0.0029(13) 0.0029(12)
C14 0.0144(14) 0.0151(14) 0.0170(16) -0.0015(12) -0.0004(12) 0.0067(12)
C31 0.032(2) 0.0203(17) 0.030(2) -0.0083(14) -0.0016(16) 0.0077(15)
C12 0.0149(15) 0.0164(15) 0.0234(17) 0.0044(13) 0.0027(13) 0.0033(12)
C7 0.0137(14) 0.0213(15) 0.0113(15) 0.0020(12) -0.0005(12) 0.0050(12)
C2 0.0118(14) 0.0130(14) 0.0173(16) 0.0020(12) 0.0024(12) 0.0045(11)
C20 0.0274(18) 0.042(2) 0.0120(16) 0.0086(15) 0.0039(14) 0.0136(16)
C24 0.0062(13) 0.0134(14) 0.0151(15) -0.0040(11) -0.0018(11) 0.0014(11)
C38 0.0119(14) 0.0153(15) 0.0283(18) 0.0023(13) 0.0048(13) 0.0048(12)
C27 0.0165(15) 0.0196(15) 0.0180(16) 0.0047(13) -0.0018(13) 0.0066(13)
C15 0.0223(18) 0.0184(17) 0.057(3) -0.0036(16) 0.0069(17) 0.0085(14)
C18 0.0204(16) 0.0206(16) 0.0156(16) -0.0027(12) 0.0056(13) 0.0064(13)
C13 0.0140(15) 0.0205(15) 0.0181(16) 0.0061(13) 0.0059(12) 0.0059(12)
C23 0.0158(15) 0.0195(15) 0.0139(15) -0.0018(12) 0.0038(12) 0.0055(12)
C4 0.0182(15) 0.0113(14) 0.0169(16) -0.0014(12) 0.0059(12) 0.0032(12)
C9 0.0203(16) 0.0178(15) 0.0199(17) 0.0052(13) 0.0008(13) 0.0079(13)
C17 0.0122(14) 0.0126(14) 0.0224(17) -0.0017(12) 0.0058(12) 0.0020(12)
C34 0.0144(15) 0.0152(15) 0.0244(17) 0.0081(13) 0.0071(13) 0.0058(12)
C33 0.0167(15) 0.0122(14) 0.0297(19) 0.0063(13) 0.0065(14) 0.0047(12)
C3 0.0179(15) 0.0122(14) 0.0243(17) 0.0028(12) 0.0078(13) 0.0066(12)
C30 0.0327(19) 0.0315(19) 0.0140(17) -0.0030(14) -0.0032(14) 0.0123(16)
C26 0.038(2) 0.0238(18) 0.031(2) 0.0060(15) -0.0010(16) 0.0186(16)
C37 0.0176(15) 0.0181(15) 0.0202(17) 0.0001(13) -0.0019(13) 0.0071(13)
C8 0.0198(16) 0.0255(17) 0.0138(16) 0.0060(13) -0.0019(13) 0.0095(14)
C40 0.0259(19) 0.048(2) 0.0187(19) -0.0012(16) 0.0072(15) 0.0055(17)
C36 0.0128(17) 0.060(3) 0.027(2) 0.0028(18) -0.0066(15) 0.0071(17)
C2S 0.020(5) 0.050(6) 0.027(4) 0.014(4) 0.005(3) -0.002(6)
C4S 0.035(6) 0.050(7) 0.057(5) 0.014(4) -0.002(4) -0.004(6)
C1S 0.016(4) 0.064(5) 0.040(4) 0.010(4) 0.004(3) 0.009(4)
C6S 0.018(5) 0.064(7) 0.033(4) 0.017(4) 0.005(3) 0.002(6)
C5S 0.023(4) 0.070(6) 0.044(5) 0.024(4) 0.003(4) 0.005(4)
C3S 0.034(5) 0.056(5) 0.045(5) 0.009(4) -0.002(4) 0.002(4)
C7S 0.021(6) 0.071(7) 0.074(7) 0.013(5) 0.010(5) 0.018(6)

loop_
_atom_type_symbol
_atom_type_description
_atom_type_scat_dispersion_real
_atom_type_scat_dispersion_imag
_atom_type_scat_source
C C 0.0033 0.0016 'International Tables Vol C Tables 4.2.6.8 and 6.1.1.4'
H H 0.0000 0.0000 'International Tables Vol C Tables 4.2.6.8 and 6.1.1.4'
Ce Ce -0.2486 2.6331 'International Tables Vol C Tables 4.2.6.8 and 6.1.1.4'
N N 0.0061 0.0033 'International Tables Vol C Tables 4.2.6.8 and 6.1.1.4'

loop_
_geom_angle_atom_site_label_1
_geom_angle_atom_site_label_2
_geom_angle_atom_site_label_3
_geom_angle
N5 Ce1 Ce2 134.91(6)
N5 Ce1 N3 100.67(8)
N5 Ce1 N6 33.92(8)
N5 Ce1 N7 149.41(8)
N5 Ce1 N1 77.27(8)
N5 Ce1 N4 102.78(8)
N5 Ce1 N9 91.90(8)
N5 Ce1 N2 82.52(8)
N5 Ce1 N8 174.66(8)
N5 Ce1 N10 102.47(8)
N3 Ce1 Ce2 120.11(6)
N3 Ce1 N6 97.00(8)
N3 Ce1 N7 103.86(8)
N3 Ce1 N1 118.58(8)
N3 Ce1 N4 33.88(8)
N3 Ce1 N9 153.94(8)
N3 Ce1 N2 85.15(8)
N3 Ce1 N8 83.32(8)
N3 Ce1 N10 121.73(8)
N6 Ce1 Ce2 116.22(6)
N6 Ce1 N7 153.94(8)
N6 Ce1 N1 108.36(8)
N6 Ce1 N4 81.33(8)
N6 Ce1 N9 80.80(8)
N6 Ce1 N2 115.94(8)
N6 Ce1 N8 142.54(8)
N6 Ce1 N10 76.02(8)
N7 Ce1 Ce2 38.89(5)
N1 Ce1 Ce2 97.22(6)
N1 Ce1 N7 75.09(7)
N1 Ce1 N9 86.30(8)
N1 Ce1 N8 104.03(8)
N1 Ce1 N10 118.39(8)
N4 Ce1 Ce2 101.37(6)
N4 Ce1 N7 107.79(8)
N4 Ce1 N1 152.44(8)
N4 Ce1 N9 121.08(8)
N4 Ce1 N8 78.53(8)
N4 Ce1 N10 88.76(8)
N9 Ce1 Ce2 43.04(5)
N9 Ce1 N7 73.58(7)
N9 Ce1 N8 83.05(7)
N9 Ce1 N10 32.40(7)
N2 Ce1 Ce2 117.03(6)
N2 Ce1 N7 81.65(7)
N2 Ce1 N1 33.44(8)
N2 Ce1 N4 119.02(8)
N2 Ce1 N9 119.34(8)
N2 Ce1 N8 101.45(8)
N2 Ce1 N10 150.31(8)
N8 Ce1 Ce2 40.01(5)
N8 Ce1 N7 29.98(7)
N10 Ce1 Ce2 40.87(5)
N10 Ce1 N7 79.76(7)
N10 Ce1 N8 72.31(7)
N13 Ce2 Ce1 120.61(6)
N13 Ce2 N7 152.39(8)
N13 Ce2 N9 106.14(8)
N13 Ce2 N11 119.45(8)
N13 Ce2 N8 120.20(8)
N13 Ce2 N10 84.65(8)
N7 Ce2 Ce1 43.43(5)
N7 Ce2 N9 73.90(7)
N7 Ce2 N8 32.28(7)
N7 Ce2 N10 83.14(7)
N15 Ce2 Ce1 148.01(6)
N15 Ce2 N13 86.92(8)
N15 Ce2 N7 104.66(8)
N15 Ce2 N12 79.23(8)
N15 Ce2 N16 34.12(8)
N15 Ce2 N14 94.09(8)
N15 Ce2 N9 154.41(8)
N15 Ce2 N11 80.06(8)
N15 Ce2 N8 111.18(8)
N15 Ce2 N10 171.56(8)
N12 Ce2 Ce1 115.83(6)
N12 Ce2 N13 86.07(8)
N12 Ce2 N7 120.38(8)
N12 Ce2 N16 112.69(8)
N12 Ce2 N14 119.69(8)
N12 Ce2 N9 79.84(8)
N12 Ce2 N11 33.48(8)
N12 Ce2 N8 151.32(8)
N12 Ce2 N10 99.78(8)
N16 Ce2 Ce1 119.86(6)
N16 Ce2 N13 95.59(8)
N16 Ce2 N7 81.95(8)
N16 Ce2 N9 155.83(8)
N16 Ce2 N11 104.23(8)
N16 Ce2 N8 78.34(8)
N16 Ce2 N10 147.48(8)
N14 Ce2 Ce1 100.98(6)
N14 Ce2 N13 33.64(8)
N14 Ce2 N7 119.27(8)
N14 Ce2 N16 83.34(8)
N14 Ce2 N9 109.05(8)
N14 Ce2 N11 153.08(8)
N14 Ce2 N8 87.04(8)
N14 Ce2 N10 79.06(7)
N9 Ce2 Ce1 38.87(5)
N11 Ce2 Ce1 97.44(6)
N11 Ce2 N7 87.56(8)
N11 Ce2 N9 74.36(7)
N11 Ce2 N8 119.66(8)
N11 Ce2 N10 103.82(8)
N8 Ce2 Ce1 42.74(5)
N8 Ce2 N9 81.61(7)
N8 Ce2 N10 73.67(7)
N10 Ce2 Ce1 39.71(5)
N10 Ce2 N9 30.59(7)
N6 N5 Ce1 75.02(15)
C12 N5 Ce1 174.8(2)
C12 N5 N6 109.1(2)
N4 N3 Ce1 74.63(14)
C7 N3 Ce1 176.1(2)
C7 N3 N4 108.3(2)
N5 N6 Ce1 71.05(14)
C14 N6 Ce1 176.8(2)
C14 N6 N5 108.3(2)
N14 N13 Ce2 73.03(14)
C32 N13 Ce2 178.7(2)
C32 N13 N14 108.3(2)
Ce2 N7 Ce1 97.68(8)
N8 N7 Ce1 73.53(14)
N8 N7 Ce2 76.12(14)
C17 N7 Ce1 116.20(18)
C17 N7 Ce2 145.79(19)
C17 N7 N8 107.8(2)
N16 N15 Ce2 75.26(14)
C37 N15 Ce2 173.3(2)
C37 N15 N16 108.6(2)
N11 N12 Ce2 75.23(14)
C29 N12 Ce2 170.0(2)
C29 N12 N11 108.6(2)
N15 N16 Ce2 70.62(14)
C39 N16 Ce2 173.9(2)
C39 N16 N15 108.0(2)
N2 N1 Ce1 72.64(14)
C2 N1 Ce1 172.1(2)
C2 N1 N2 108.4(2)
N13 N14 Ce2 73.33(14)
C34 N14 Ce2 178.5(2)
C34 N14 N13 108.2(2)
N3 N4 Ce1 71.48(14)
C9 N4 Ce1 177.5(2)
C9 N4 N3 108.1(2)
Ce1 N9 Ce2 98.09(8)
N10 N9 Ce1 75.93(13)
N10 N9 Ce2 70.68(13)
C22 N9 Ce1 141.24(19)
C22 N9 Ce2 119.89(18)
C22 N9 N10 107.9(2)
N1 N2 Ce1 73.92(14)
C4 N2 Ce1 171.8(2)
C4 N2 N1 108.4(2)
N12 N11 Ce2 71.29(14)
C27 N11 Ce2 171.0(2)
C27 N11 N12 108.5(2)
H11A C11 H11B 109.5
H11A C11 H11C 109.5
H11B C11 H11C 109.5
C12 C11 H11A 109.5
C12 C11 H11B 109.5
C12 C11 H11C 109.5
Ce2 N8 Ce1 97.25(8)
N7 N8 Ce1 76.49(14)
N7 N8 Ce2 71.61(14)
C19 N8 Ce1 115.65(18)
C19 N8 Ce2 146.25(19)
C19 N8 N7 107.5(2)
Ce1 N10 Ce2 99.42(8)
N9 N10 Ce1 71.68(13)
N9 N10 Ce2 78.73(14)
C24 N10 Ce1 141.46(18)
C24 N10 Ce2 118.57(17)
C24 N10 N9 107.8(2)
H35A C35 H35B 109.5
H35A C35 H35C 109.5
H35B C35 H35C 109.5
C34 C35 H35A 109.5
C34 C35 H35B 109.5
C34 C35 H35C 109.5
H21A C21 H21B 109.5
H21A C21 H21C 109.5
H21B C21 H21C 109.5
C22 C21 H21A 109.5
C22 C21 H21B 109.5
C22 C21 H21C 109.5
H25A C25 H25B 109.5
H25A C25 H25C 109.5
H25B C25 H25C 109.5
C24 C25 H25A 109.5
C24 C25 H25B 109.5
C24 C25 H25C 109.5
N16 C39 C38 108.8(3)
N16 C39 C40 121.6(3)
C38 C39 C40 129.6(3)
H10A C10 H10B 109.5
H10A C10 H10C 109.5
H10B C10 H10C 109.5
C9 C10 H10A 109.5
C9 C10 H10B 109.5
C9 C10 H10C 109.5
N9 C22 C21 120.8(3)
N9 C22 C23 108.9(2)
C23 C22 C21 130.2(3)
N12 C29 C28 108.3(3)
N12 C29 C30 121.3(3)
C28 C29 C30 130.4(3)
H5A C5 H5B 109.5
H5A C5 H5C 109.5
H5B C5 H5C 109.5
C4 C5 H5A 109.5
C4 C5 H5B 109.5
C4 C5 H5C 109.5
C29 C28 H28 126.9
C29 C28 C27 106.2(3)
C27 C28 H28 126.9
H6A C6 H6B 109.5
H6A C6 H6C 109.5
H6B C6 H6C 109.5
C7 C6 H6A 109.5
C7 C6 H6B 109.5
C7 C6 H6C 109.5
H1A C1 H1B 109.5
H1A C1 H1C 109.5
H1B C1 H1C 109.5
C2 C1 H1A 109.5
C2 C1 H1B 109.5
C2 C1 H1C 109.5
N8 C19 C20 121.3(3)
N8 C19 C18 109.4(3)
C18 C19 C20 129.3(3)
H16A C16 H16B 109.5
H16A C16 H16C 109.5
H16B C16 H16C 109.5
C17 C16 H16A 109.5
C17 C16 H16B 109.5
C17 C16 H16C 109.5
N13 C32 C31 121.5(3)
N13 C32 C33 108.9(3)
C33 C32 C31 129.6(3)
N6 C14 C15 122.0(3)
N6 C14 C13 108.3(3)
C13 C14 C15 129.7(3)
C32 C31 H31A 109.5
C32 C31 H31B 109.5
C32 C31 H31C 109.5
H31A C31 H31B 109.5
H31A C31 H31C 109.5
H31B C31 H31C 109.5
N5 C12 C11 120.7(3)
N5 C12 C13 108.0(3)
C13 C12 C11 131.3(3)
N3 C7 C6 121.2(3)
N3 C7 C8 108.9(3)
C8 C7 C6 129.9(3)
N1 C2 C1 120.8(3)
N1 C2 C3 108.6(3)
C3 C2 C1 130.7(3)
C19 C20 H20A 109.5
C19 C20 H20B 109.5
C19 C20 H20C 109.5
H20A C20 H20B 109.5
H20A C20 H20C 109.5
H20B C20 H20C 109.5
N10 C24 C25 120.6(3)
N10 C24 C23 109.1(3)
C23 C24 C25 130.3(3)
C39 C38 H38 126.9
C37 C38 C39 106.2(3)
C37 C38 H38 126.9
N11 C27 C28 108.3(3)
N11 C27 C26 121.5(3)
C28 C27 C26 130.2(3)
C14 C15 H15A 109.5
C14 C15 H15B 109.5
C14 C15 H15C 109.5
H15A C15 H15B 109.5
H15A C15 H15C 109.5
H15B C15 H15C 109.5
C19 C18 H18 126.9
C17 C18 C19 106.2(3)
C17 C18 H18 126.9
C14 C13 H13 126.8
C12 C13 C14 106.3(3)
C12 C13 H13 126.8
C22 C23 C24 106.3(3)
C22 C23 H23 126.9
C24 C23 H23 126.9
N2 C4 C5 121.4(3)
N2 C4 C3 108.5(3)
C3 C4 C5 130.0(3)
N4 C9 C10 121.2(3)
N4 C9 C8 109.1(3)
C8 C9 C10 129.7(3)
N7 C17 C16 121.0(3)
N7 C17 C18 109.0(3)
C18 C17 C16 130.0(3)
N14 C34 C35 121.4(3)
N14 C34 C33 108.7(3)
C33 C34 C35 129.9(3)
C32 C33 C34 105.9(3)
C32 C33 H33 127.0
C34 C33 H33 127.0
C2 C3 H3 126.9
C4 C3 C2 106.1(3)
C4 C3 H3 126.9
C29 C30 H30A 109.5
C29 C30 H30B 109.5
C29 C30 H30C 109.5
H30A C30 H30B 109.5
H30A C30 H30C 109.5
H30B C30 H30C 109.5
C27 C26 H26A 109.5
C27 C26 H26B 109.5
C27 C26 H26C 109.5
H26A C26 H26B 109.5
H26A C26 H26C 109.5
H26B C26 H26C 109.5
N15 C37 C38 108.4(3)
N15 C37 C36 120.1(3)
C38 C37 C36 131.5(3)
C7 C8 C9 105.6(3)
C7 C8 H8 127.2
C9 C8 H8 127.2
C39 C40 H40A 109.5
C39 C40 H40B 109.5
C39 C40 H40C 109.5
H40A C40 H40B 109.5
H40A C40 H40C 109.5
H40B C40 H40C 109.5
C37 C36 H36A 109.5
C37 C36 H36B 109.5
C37 C36 H36C 109.5
H36A C36 H36B 109.5
H36A C36 H36C 109.5
H36B C36 H36C 109.5
C1S C2S H2S 119.5
C1S C2S C3S 121.0(10)
C3S C2S H2S 119.5
C5S C4S H4S 120.9
C3S C4S H4S 120.9
C3S C4S C5S 118.2(11)
C2S C1S C7S 120.4(10)
C6S C1S C2S 119.5(9)
C6S C1S C7S 120.0(10)
C1S C6S H6S 120.7
C1S C6S C5S 118.6(11)
C5S C6S H6S 120.7
C4S C5S H5S 118.7
C6S C5S C4S 122.5(11)
C6S C5S H5S 118.7
C2S C3S H3S 120.1
C4S C3S C2S 119.9(11)
C4S C3S H3S 120.1
C1S C7S H7SA 111.3
C1S C7S H7SB 108.1
C1S C7S H7SC 108.9
H7SA C7S H7SB 109.5
H7SA C7S H7SC 109.5
H7SB C7S H7SC 109.5

loop_
_geom_bond_atom_site_label_1
_geom_bond_atom_site_label_2
_geom_bond_distance
Ce1 Ce2 3.9047(4)
Ce1 N5 2.318(2)
Ce1 N3 2.343(2)
Ce1 N6 2.368(2)
Ce1 N7 2.709(2)
Ce1 N1 2.384(2)
Ce1 N4 2.382(2)
Ce1 N9 2.475(2)
Ce1 N2 2.368(2)
Ce1 N8 2.672(2)
Ce1 N10 2.529(2)
Ce2 N13 2.371(2)
Ce2 N7 2.474(2)
Ce2 N15 2.310(2)
Ce2 N12 2.351(2)
Ce2 N16 2.369(2)
Ce2 N14 2.368(2)
Ce2 N9 2.692(2)
Ce2 N11 2.400(2)
Ce2 N8 2.531(2)
Ce2 N10 2.590(2)
N5 N6 1.368(3)
N5 C12 1.345(4)
N3 N4 1.377(3)
N3 C7 1.342(4)
N6 C14 1.343(4)
N13 N14 1.371(3)
N13 C32 1.340(4)
N7 N8 1.392(3)
N7 C17 1.351(4)
N15 N16 1.374(3)
N15 C37 1.343(4)
N12 N11 1.369(3)
N12 C29 1.340(4)
N16 C39 1.338(4)
N1 N2 1.367(3)
N1 C2 1.341(3)
N14 C34 1.343(4)
N4 C9 1.332(4)
N9 N10 1.397(3)
N9 C22 1.348(4)
N2 C4 1.349(4)
N11 C27 1.339(4)
C11 H11A 0.9800
C11 H11B 0.9800
C11 H11C 0.9800
C11 C12 1.489(4)
N8 C19 1.345(4)
N10 C24 1.345(4)
C35 H35A 0.9800
C35 H35B 0.9800
C35 H35C 0.9800
C35 C34 1.495(4)
C21 H21A 0.9800
C21 H21B 0.9800
C21 H21C 0.9800
C21 C22 1.486(4)
C25 H25A 0.9800
C25 H25B 0.9800
C25 H25C 0.9800
C25 C24 1.489(4)
C39 C38 1.388(4)
C39 C40 1.482(4)
C10 H10A 0.9800
C10 H10B 0.9800
C10 H10C 0.9800
C10 C9 1.498(4)
C22 C23 1.387(4)
C29 C28 1.389(4)
C29 C30 1.489(4)
C5 H5A 0.9800
C5 H5B 0.9800
C5 H5C 0.9800
C5 C4 1.494(4)
C28 H28 0.9500
C28 C27 1.392(4)
C6 H6A 0.9800
C6 H6B 0.9800
C6 H6C 0.9800
C6 C7 1.497(4)
C1 H1A 0.9800
C1 H1B 0.9800
C1 H1C 0.9800
C1 C2 1.491(4)
C19 C20 1.494(4)
C19 C18 1.382(4)
C16 H16A 0.9800
C16 H16B 0.9800
C16 H16C 0.9800
C16 C17 1.489(4)
C32 C31 1.498(4)
C32 C33 1.384(4)
C14 C15 1.480(4)
C14 C13 1.398(4)
C31 H31A 0.9800
C31 H31B 0.9800
C31 H31C 0.9800
C12 C13 1.388(4)
C7 C8 1.383(4)
C2 C3 1.392(4)
C20 H20A 0.9800
C20 H20B 0.9800
C20 H20C 0.9800
C24 C23 1.390(4)
C38 H38 0.9500
C38 C37 1.383(4)
C27 C26 1.498(4)
C15 H15A 0.9800
C15 H15B 0.9800
C15 H15C 0.9800
C18 H18 0.9500
C18 C17 1.381(4)
C13 H13 0.9500
C23 H23 0.9500
C4 C3 1.382(4)
C9 C8 1.394(4)
C34 C33 1.387(4)
C33 H33 0.9500
C3 H3 0.9500
C30 H30A 0.9800
C30 H30B 0.9800
C30 H30C 0.9800
C26 H26A 0.9800
C26 H26B 0.9800
C26 H26C 0.9800
C37 C36 1.486(4)
C8 H8 0.9500
C40 H40A 0.9800
C40 H40B 0.9800
C40 H40C 0.9800
C36 H36A 0.9800
C36 H36B 0.9800
C36 H36C 0.9800
C2S H2S 0.9500
C2S C1S 1.384(11)
C2S C3S 1.388(11)
C4S H4S 0.9500
C4S C5S 1.388(12)
C4S C3S 1.373(11)
C1S C6S 1.378(11)
C1S C7S 1.471(14)
C6S H6S 0.9500
C6S C5S 1.379(11)
C5S H5S 0.9500
C3S H3S 0.9500
C7S H7SA 0.9800
C7S H7SB 0.9800
C7S H7SC 0.9801

loop_
_geom_torsion_atom_site_label_1
_geom_torsion_atom_site_label_2
_geom_torsion_atom_site_label_3
_geom_torsion_atom_site_label_4
_geom_torsion
Ce1 N5 N6 C14 -176.7(2)
Ce1 N3 N4 C9 -177.4(2)
Ce1 N7 N8 Ce2 102.51(6)
Ce1 N7 N8 C19 -113.0(2)
Ce1 N7 C17 C16 -99.0(3)
Ce1 N7 C17 C18 79.9(3)
Ce1 N1 N2 C4 -171.8(2)
Ce1 N9 N10 Ce2 -103.99(6)
Ce1 N9 N10 C24 139.38(19)
Ce1 N9 C22 C21 92.0(4)
Ce1 N9 C22 C23 -89.6(3)
Ce1 N8 C19 C20 97.3(3)
Ce1 N8 C19 C18 -82.8(3)
Ce1 N10 C24 C25 -96.7(3)
Ce1 N10 C24 C23 83.2(3)
Ce2 N13 N14 C34 180.0(2)
Ce2 N7 N8 Ce1 -102.51(6)
Ce2 N7 N8 C19 144.5(2)
Ce2 N7 C17 C16 89.6(4)
Ce2 N7 C17 C18 -91.5(4)
Ce2 N15 N16 C39 173.7(2)
Ce2 N12 N11 C27 170.5(2)
Ce2 N12 C29 C28 -112.1(12)
Ce2 N12 C29 C30 65.8(13)
Ce2 N9 N10 Ce1 103.99(6)
Ce2 N9 N10 C24 -116.63(19)
Ce2 N9 C22 C21 -100.7(3)
Ce2 N9 C22 C23 77.7(3)
Ce2 N8 C19 C20 -96.7(4)
Ce2 N8 C19 C18 83.2(4)
Ce2 N10 C24 C25 94.1(3)
Ce2 N10 C24 C23 -86.0(2)
N5 N6 C14 C15 -178.2(3)
N5 N6 C14 C13 0.2(3)
N5 C12 C13 C14 0.3(3)
N3 N4 C9 C10 179.7(3)
N3 N4 C9 C8 0.4(3)
N3 C7 C8 C9 0.6(3)
N6 N5 C12 C11 -178.8(3)
N6 N5 C12 C13 -0.1(3)
N6 C14 C13 C12 -0.3(3)
N13 N14 C34 C35 178.9(3)
N13 N14 C34 C33 -0.3(3)
N13 C32 C33 C34 -1.0(3)
N7 N8 C19 C20 -179.6(3)
N7 N8 C19 C18 0.3(3)
N15 N16 C39 C38 0.2(3)
N15 N16 C39 C40 -178.8(3)
N12 N11 C27 C28 0.5(3)
N12 N11 C27 C26 178.7(3)
N12 C29 C28 C27 1.0(4)
N16 N15 C37 C38 0.7(3)
N16 N15 C37 C36 -178.7(3)
N16 C39 C38 C37 0.2(3)
N1 N2 C4 C5 179.2(3)
N1 N2 C4 C3 -0.8(3)
N1 C2 C3 C4 -1.1(3)
N14 N13 C32 C31 -178.2(3)
N14 N13 C32 C33 0.8(3)
N14 C34 C33 C32 0.8(3)
N4 N3 C7 C6 179.5(3)
N4 N3 C7 C8 -0.4(3)
N4 C9 C8 C7 -0.6(4)
N9 N10 C24 C25 -179.3(2)
N9 N10 C24 C23 0.6(3)
N9 C22 C23 C24 0.3(3)
N2 N1 C2 C1 -177.9(2)
N2 N1 C2 C3 0.7(3)
N2 C4 C3 C2 1.1(3)
N11 N12 C29 C28 -0.7(3)
N11 N12 C29 C30 177.1(3)
C11 C12 C13 C14 178.7(3)
N8 N7 C17 C16 -179.0(3)
N8 N7 C17 C18 -0.1(3)
N8 C19 C18 C17 -0.3(3)
N10 N9 C22 C21 -178.3(3)
N10 N9 C22 C23 0.1(3)
N10 C24 C23 C22 -0.5(3)
C35 C34 C33 C32 -178.3(3)
C21 C22 C23 C24 178.4(3)
C25 C24 C23 C22 179.4(3)
C39 C38 C37 N15 -0.6(3)
C39 C38 C37 C36 178.7(4)
C10 C9 C8 C7 -179.8(3)
C22 N9 N10 Ce1 -139.8(2)
C22 N9 N10 Ce2 116.21(19)
C22 N9 N10 C24 -0.4(3)
C29 N12 N11 Ce2 -170.4(2)
C29 N12 N11 C27 0.1(3)
C29 C28 C27 N11 -0.9(4)
C29 C28 C27 C26 -179.0(3)
C5 C4 C3 C2 -178.8(3)
C6 C7 C8 C9 -179.3(3)
C1 C2 C3 C4 177.3(3)
C19 C18 C17 N7 0.2(3)
C19 C18 C17 C16 179.0(3)
C32 N13 N14 Ce2 179.8(2)
C32 N13 N14 C34 -0.3(3)
C31 C32 C33 C34 178.0(3)
C12 N5 N6 Ce1 176.7(2)
C12 N5 N6 C14 -0.1(3)
C7 N3 N4 Ce1 177.4(2)
C7 N3 N4 C9 0.0(3)
C2 N1 N2 Ce1 171.8(2)
C2 N1 N2 C4 0.0(3)
C20 C19 C18 C17 179.6(3)
C15 C14 C13 C12 178.0(3)
C17 N7 N8 Ce1 112.9(2)
C17 N7 N8 Ce2 -144.6(2)
C17 N7 N8 C19 -0.1(3)
C30 C29 C28 C27 -176.6(3)
C37 N15 N16 Ce2 -174.3(2)
C37 N15 N16 C39 -0.6(3)
C40 C39 C38 C37 179.1(3)
C2S C1S C6S C5S -4(2)
C1S C2S C3S C4S -5(2)
C1S C6S C5S C4S 4(2)
C5S C4S C3S C2S 4(2)
C3S C2S C1S C6S 4(2)
C3S C2S C1S C7S -178.9(11)
C3S C4S C5S C6S -4(2)
C7S C1S C6S C5S 179.1(10)
